data_8102959
loop_
_publ_author_name
'Menezes, P. W.'
'Hoffmann, S.'
'Prots, Yu.'
'Kniep, R.'

_publ_section_title
;
Crystal structure of calcium nickel(II) (monohydrogen-monophosphate-
dihydrogenmonoborate-monophosphate), CaNi[BP~2~O~7~(OH)~3~]
;
_journal_issue 4
_journal_name_full 'Zeitschrift f\"ur Kristallographie - New Crystal Structures'
_journal_page_first 429
_journal_page_last 430
_journal_volume 221
_journal_year 2006
_chemical_formula_sum 'B Ca H3 Ni O10 P2'
_chemical_formula_weight 334.56
_space_group_IT_number 15
_symmetry_space_group_name_Hall '-C 2yc'
_symmetry_space_group_name_H-M 'C 1 2/c 1'
_audit_creation_date 2006-08-28T11:36:11-00:00
_audit_creation_method 'WinGX routine CIF_UPDATE'
_cell_angle_alpha 90
_cell_angle_beta 116.34(4)
_cell_angle_gamma 90
_cell_formula_units_Z 4
_cell_length_a 10.2515(9)
_cell_length_b 8.3364(5)
_cell_length_c 9.1752(13)
_cell_measurement_reflns_used 1625
_cell_measurement_temperature 295.15
_cell_measurement_theta_max 29.4209
_cell_measurement_theta_min 2.4764
_cell_volume 702.7(3)
_computing_cell_refinement 'CrystalClear (Rigaku/MSC Inc., 2005)'
_computing_data_collection 'CrystalClear (Rigaku/MSC Inc., 2005)'
_computing_data_reduction 'CrystalClear (Rigaku/MSC Inc., 2005)'
_computing_structure_refinement 'SHELXL-97 (Sheldrick, 1997)'
_computing_structure_solution 'SHELXS-97 (Sheldrick, 1997)'
_diffrn_ambient_temperature 295.15
_diffrn_detector_area_resol_mean 14.6306
_diffrn_measured_fraction_theta_full 0.835
_diffrn_measured_fraction_theta_max 0.835
_diffrn_measurement_details
;
        scan:
        Number of images: 400
                   Slice: 0.0000 - 240.0000
             Image width: 0.6000
                Exp time: 5.0000
           Rotation axis: Phi
                   Omega: 0.0000
                     Chi: 0.0000
                     Phi: 0.0000
                     XTD: 42.0800
                  2theta: -15.0000
        scan:
        Number of images: 100
                   Slice: -30.0000 - 30.0000
             Image width: 0.6000
                Exp time: 5.0000
           Rotation axis: Omega
                   Omega: 0.0000
                     Chi: -90.0000
                     Phi: 5.0000
                     XTD: 42.0800
                  2theta: -15.0000
;
_diffrn_measurement_device 'Rigaku AFC7'
_diffrn_measurement_method '\f, \w'
_diffrn_radiation_detector 'Mercury CCD'
_diffrn_radiation_monochromator 'Graphite Monochromator'
_diffrn_radiation_source 'Sealed Tube'
_diffrn_radiation_type MoK\a
_diffrn_radiation_wavelength 0.71073
_diffrn_reflns_av_R_equivalents 0.0224
_diffrn_reflns_limit_h_max 15
_diffrn_reflns_limit_h_min -15
_diffrn_reflns_limit_k_max 12
_diffrn_reflns_limit_k_min -11
_diffrn_reflns_limit_l_max 13
_diffrn_reflns_limit_l_min -9
_diffrn_reflns_number 4130
_diffrn_reflns_reduction_process 'Lp corrections applied'
_diffrn_reflns_theta_full 33.71
_diffrn_reflns_theta_max 33.71
_diffrn_reflns_theta_min 3.3
_diffrn_source_current 52
_diffrn_source_power 2.6
_diffrn_source_voltage 50
_exptl_absorpt_coefficient_mu 3.992
_exptl_absorpt_correction_T_max 0.6155
_exptl_absorpt_correction_T_min 0.3677
_exptl_absorpt_correction_type multi-scan
_exptl_crystal_colour green
_exptl_crystal_density_diffrn 3.162
_exptl_crystal_density_method 'not measured'
_exptl_crystal_description prism
_exptl_crystal_F_000 664
_exptl_crystal_size_max 0.05
_exptl_crystal_size_mid 0.11
_exptl_crystal_size_min 0.12
_refine_diff_density_max 0.838
_refine_diff_density_min -0.63
_refine_ls_extinction_expression Fc^*^=kFc[1+0.001xFc^2^\l^3^/sin(2\q)]^-1/4^
_refine_ls_extinction_method SHELXL
_refine_ls_goodness_of_fit_ref 1.114
_refine_ls_hydrogen_treatment mixed
_refine_ls_matrix_type full
_refine_ls_number_parameters 76
_refine_ls_number_reflns 1176
_refine_ls_number_restraints 0
_refine_ls_restrained_S_all 1.114
_refine_ls_R_factor_gt 0.0276
_refine_ls_shift/su_max 0
_refine_ls_structure_factor_coef Fsqd
_refine_ls_weighting_details 'calc w=1/[\s^2^(Fo^2^)+(0.0458P)^2^+1.0952P] where P=(Fo^2^+2Fc^2^)/3'
_refine_ls_weighting_scheme calc
_refine_ls_wR_factor_ref 0.0768
_reflns_number_gt 1111
_reflns_number_total 1176
_reflns_threshold_expression >2sigma(I)
_cod_data_source_file 409898.cff
_cod_data_source_block pm_993b_voll
_cod_depositor_comments
;
The following automatic conversions were performed:
'_exptl_absorpt_correction_type' value 'Multi-scan' changed to
'multi-scan' according to
'/home/saulius/struct/CIF-dictionaries/cif_core.dic' dictionary named
'cif_core.dic' version 2.4.1 from 2010-06-29.

Automatic conversion script
Id: cif_fix_enum 1555 2011-01-17 13:19:09Z saulius 
;
_cod_original_sg_symbol_H-M C12/c1
_cod_original_formula_sum 'H3 B Ca Ni O10 P2'
_cod_database_code 8102959

loop_
_symmetry_equiv_pos_as_xyz
'x, y, z'
'-x, y, -z+1/2'
'x+1/2, y+1/2, z'
'-x+1/2, y+1/2, -z+1/2'
'-x, -y, -z'
'x, -y, z-1/2'
'-x+1/2, -y+1/2, -z'
'x+1/2, -y+1/2, z-1/2'

loop_
_atom_site_label
_atom_site_type_symbol
_atom_site_fract_x
_atom_site_fract_y
_atom_site_fract_z
_atom_site_U_iso_or_equiv
_atom_site_adp_type
_atom_site_occupancy
_atom_site_symmetry_multiplicity
_atom_site_Wyckoff_symbol
_atom_site_calc_flag
_atom_site_refinement_flags
_atom_site_disorder_group
_atom_site_disorder_assembly
Ca Ca 0 0.13280(6) 0.25 0.01647(13) Uani 1 4 e S . . .
Ni1 Ni 0.25 0.25 0 0.00868(11) Uani 1 4 c S . . .
P1 P 0.28381(4) 0.43515(5) 0.32563(5) 0.00881(12) Uani 1 8 f . . . .
B1 B 0 0.5261(3) 0.25 0.0087(4) Uani 1 4 e S . . .
O1 O 0.11542(12) 0.41168(15) 0.25726(15) 0.0112(2) Uani 1 8 f . . . .
O2 O 0.15264(15) 0.18673(18) 0.53166(17) 0.0196(3) Uani 1 8 f . . . .
O3 O 0.16761(13) 0.10488(15) 0.11627(16) 0.0125(2) Uani 1 8 f . . . .
O4 O 0.33462(14) 0.39970(17) 0.19771(18) 0.0161(3) Uani 1 8 f . . . .
O5 O 0.44458(14) 0.11954(16) 0.10211(16) 0.0138(2) Uani 1 8 f . . . .
H1 H 0.505(5) 0.168(5) 0.094(5) 0.050(11) Uiso 1 8 f . . . .
H2 H 0.25 0.25 0.5 0.38(14) Uiso 1 4 d S . . .

loop_
_atom_site_aniso_label
_atom_site_aniso_U_11
_atom_site_aniso_U_22
_atom_site_aniso_U_33
_atom_site_aniso_U_23
_atom_site_aniso_U_13
_atom_site_aniso_U_12
Ca 0.0196(2) 0.0136(2) 0.0204(3) 0 0.0126(2) 0
Ni1 0.01058(16) 0.00668(16) 0.00919(17) 0.00022(9) 0.00475(12) -0.00010(8)
P1 0.00857(18) 0.00713(19) 0.0108(2) -0.00093(13) 0.00436(15) -0.00026(12)
B1 0.0090(9) 0.0070(9) 0.0094(9) 0 0.0035(8) 0
O1 0.0090(5) 0.0088(5) 0.0157(6) -0.0013(4) 0.0056(4) 0.0006(4)
O2 0.0157(6) 0.0161(6) 0.0182(6) 0.0069(5) -0.0004(5) -0.0020(5)
O3 0.0141(5) 0.0088(5) 0.0176(6) 0.0048(4) 0.0099(5) 0.0028(4)
O4 0.0155(5) 0.0173(6) 0.0202(6) -0.0101(5) 0.0121(5) -0.0061(5)
O5 0.0129(5) 0.0132(6) 0.0156(6) 0.0062(5) 0.0066(5) 0.0019(4)

loop_
_atom_type_symbol
_atom_type_description
_atom_type_scat_dispersion_real
_atom_type_scat_dispersion_imag
_atom_type_scat_source
B B 0.0013 0.0007 'International Tables Vol C Tables 4.2.6.8 and 6.1.1.4'
Ca Ca 0.2262 0.3064 'International Tables Vol C Tables 4.2.6.8 and 6.1.1.4'
Ni Ni 0.3393 1.1124 'International Tables Vol C Tables 4.2.6.8 and 6.1.1.4'
O O 0.0106 0.006 'International Tables Vol C Tables 4.2.6.8 and 6.1.1.4'
P P 0.1023 0.0942 'International Tables Vol C Tables 4.2.6.8 and 6.1.1.4'
H H 0 0 'International Tables Vol C Tables 4.2.6.8 and 6.1.1.4'

loop_
_geom_angle_atom_site_label_1
_geom_angle_atom_site_label_2
_geom_angle_atom_site_label_3
_geom_angle
_geom_angle_site_symmetry_1
_geom_angle_site_symmetry_3
_geom_angle_publ_flag
O2 Ca O2 158.37(8) . 2 ?
O2 Ca O4 114.75(6) . 3_445 ?
O2 Ca O4 82.83(6) 2 3_445 ?
O2 Ca O4 82.83(6) . 4_545 ?
O2 Ca O4 114.75(6) 2 4_545 ?
O4 Ca O4 76.92(7) 3_445 4_545 ?
O2 Ca O3 75.69(5) . 2 ?
O2 Ca O3 106.36(5) 2 2 ?
O4 Ca O3 57.88(4) 3_445 2 ?
O4 Ca O3 112.80(5) 4_545 2 ?
O2 Ca O3 106.36(5) . . ?
O2 Ca O3 75.69(5) 2 . ?
O4 Ca O3 112.80(5) 3_445 . ?
O4 Ca O3 57.88(4) 4_545 . ?
O3 Ca O3 169.43(6) 2 . ?
O2 Ca O1 74.47(5) . . ?
O2 Ca O1 86.09(5) 2 . ?
O4 Ca O1 166.09(4) 3_445 . ?
O4 Ca O1 115.58(4) 4_545 . ?
O3 Ca O1 118.06(4) 2 . ?
O3 Ca O1 72.21(4) . . ?
O2 Ca O1 86.09(5) . 2 ?
O2 Ca O1 74.47(5) 2 2 ?
O4 Ca O1 115.58(4) 3_445 2 ?
O4 Ca O1 166.09(4) 4_545 2 ?
O3 Ca O1 72.21(4) 2 2 ?
O3 Ca O1 118.06(4) . 2 ?
O1 Ca O1 52.84(5) . 2 ?
O2 Ca P1 92.77(4) . 3_445 ?
O2 Ca P1 98.78(5) 2 3_445 ?
O4 Ca P1 29.06(3) 3_445 3_445 ?
O4 Ca P1 92.05(4) 4_545 3_445 ?
O3 Ca P1 29.34(3) 2 3_445 ?
O3 Ca P1 140.64(4) . 3_445 ?
O1 Ca P1 147.06(3) . 3_445 ?
O1 Ca P1 96.87(3) 2 3_445 ?
O2 Ca P1 98.78(5) . 4_545 ?
O2 Ca P1 92.77(4) 2 4_545 ?
O4 Ca P1 92.05(4) 3_445 4_545 ?
O4 Ca P1 29.06(3) 4_545 4_545 ?
O3 Ca P1 140.64(4) 2 4_545 ?
O3 Ca P1 29.34(3) . 4_545 ?
O1 Ca P1 96.87(3) . 4_545 ?
O1 Ca P1 147.06(3) 2 4_545 ?
P1 Ca P1 115.27(2) 3_445 4_545 ?
O2 Ca B1 79.18(4) . . ?
O2 Ca B1 79.18(4) 2 . ?
O4 Ca B1 141.54(3) 3_445 . ?
O4 Ca B1 141.54(3) 4_545 . ?
O3 Ca B1 95.29(3) 2 . ?
O3 Ca B1 95.29(3) . . ?
O1 Ca B1 26.42(3) . . ?
O1 Ca B1 26.42(3) 2 . ?
P1 Ca B1 122.366(12) 3_445 . ?
P1 Ca B1 122.366(12) 4_545 . ?
O2 Ca P1 177.21(4) . 8_455 ?
O2 Ca P1 20.08(4) 2 8_455 ?
O4 Ca P1 67.95(4) 3_445 8_455 ?
O4 Ca P1 97.29(5) 4_545 8_455 ?
O3 Ca P1 106.76(4) 2 8_455 ?
O3 Ca P1 71.48(4) . 8_455 ?
O1 Ca P1 103.03(3) . 8_455 ?
O1 Ca P1 93.37(4) 2 8_455 ?
P1 Ca P1 90.02(3) 3_445 8_455 ?
P1 Ca P1 80.20(3) 4_545 8_455 ?
B1 Ca P1 99.134(12) . 8_455 ?
O3 Ni1 O3 180.00(8) . 7 ?
O3 Ni1 O4 89.48(6) . 7 ?
O3 Ni1 O4 90.52(6) 7 7 ?
O3 Ni1 O4 90.52(6) . . ?
O3 Ni1 O4 89.48(6) 7 . ?
O4 Ni1 O4 180.00(8) 7 . ?
O3 Ni1 O5 90.50(5) . 7 ?
O3 Ni1 O5 89.50(5) 7 7 ?
O4 Ni1 O5 88.58(7) 7 7 ?
O4 Ni1 O5 91.42(7) . 7 ?
O3 Ni1 O5 89.50(5) . . ?
O3 Ni1 O5 90.50(5) 7 . ?
O4 Ni1 O5 91.42(7) 7 . ?
O4 Ni1 O5 88.58(7) . . ?
O5 Ni1 O5 180.00(6) 7 . ?
O4 P1 O3 106.46(8) . 4 ?
O4 P1 O2 111.52(9) . 7_556 ?
O3 P1 O2 111.38(8) 4 7_556 ?
O4 P1 O1 111.32(8) . . ?
O3 P1 O1 112.91(7) 4 . ?
O2 P1 O1 103.38(8) 7_556 . ?
O4 P1 Ca 52.99(6) . 3 ?
O3 P1 Ca 54.74(5) 4 3 ?
O2 P1 Ca 117.74(6) 7_556 3 ?
O1 P1 Ca 138.84(5) . 3 ?
O4 P1 Ca 123.76(6) . 7_556 ?
O3 P1 Ca 79.42(5) 4 7_556 ?
O2 P1 Ca 31.96(6) 7_556 7_556 ?
O1 P1 Ca 117.25(7) . 7_556 ?
Ca P1 Ca 99.80(3) 3 7_556 ?
O5 B1 O5 114.7(2) 4 3_455 ?
O5 B1 O1 111.03(8) 4 2 ?
O5 B1 O1 109.14(8) 3_455 2 ?
O5 B1 O1 109.14(8) 4 . ?
O5 B1 O1 111.03(8) 3_455 . ?
O1 B1 O1 100.93(17) 2 . ?
O5 B1 Ca 122.64(10) 4 . ?
O5 B1 Ca 122.64(10) 3_455 . ?
O1 B1 Ca 50.46(9) 2 . ?
O1 B1 Ca 50.46(9) . . ?
B1 O1 P1 130.32(11) . . ?
B1 O1 Ca 103.11(9) . . ?
P1 O1 Ca 122.09(6) . . ?
P1 O2 Ca 127.96(9) 7_556 . ?
P1 O3 Ni1 126.38(8) 4_545 . ?
P1 O3 Ca 95.93(6) 4_545 . ?
Ni1 O3 Ca 137.06(6) . . ?
P1 O4 Ni1 130.58(8) . . ?
P1 O4 Ca 97.94(7) . 3 ?
Ni1 O4 Ca 129.21(7) . 3 ?
B1 O5 Ni1 126.88(9) 3_545 . ?

loop_
_geom_bond_atom_site_label_1
_geom_bond_atom_site_label_2
_geom_bond_distance
_geom_bond_site_symmetry_2
_geom_bond_publ_flag
Ca O2 2.3960(18) . ?
Ca O2 2.3960(18) 2 ?
Ca O4 2.4816(14) 3_445 ?
Ca O4 2.4816(14) 4_545 ?
Ca O3 2.5265(14) 2 ?
Ca O3 2.5265(14) . ?
Ca O1 2.5961(13) . ?
Ca O1 2.5961(13) 2 ?
Ca P1 3.0778(6) 3_445 ?
Ca P1 3.0778(6) 4_545 ?
Ca B1 3.278(3) . ?
Ca P1 3.5687(17) 8_455 ?
Ni1 O3 2.0284(13) . ?
Ni1 O3 2.0284(13) 7 ?
Ni1 O4 2.0504(14) 7 ?
Ni1 O4 2.0504(14) . ?
Ni1 O5 2.0931(14) 7 ?
Ni1 O5 2.0931(14) . ?
P1 O4 1.5096(15) . ?
P1 O3 1.5161(13) 4 ?
P1 O2 1.5538(15) 7_556 ?
P1 O1 1.5655(13) . ?
P1 Ca 3.0778(6) 3 ?
P1 Ca 3.5687(17) 7_556 ?
B1 O5 1.4447(19) 4 ?
B1 O5 1.4447(19) 3_455 ?
B1 O1 1.498(2) 2 ?
B1 O1 1.498(2) . ?
O2 P1 1.5538(15) 7_556 ?
O3 P1 1.5161(13) 4_545 ?
O4 Ca 2.4816(14) 3 ?
O5 B1 1.4447(19) 3_545 ?
